data_7106033
loop_
_publ_author_name
'Stephan Schulz'
'Jan Spielmann'
'Dieter Blaser'
'Christoph Wolper'

_publ_section_title
;
 X-Ray crystal structure of a heterobimetallic Al&#x0096;Zn-oxide complex
;
_journal_name_full Chem.Commun.
_journal_page_first 2676
_journal_paper_doi 10.1039/c0cc05599a
_journal_volume 47
_journal_year 2011
_chemical_formula_sum 'C46 H60 N4 O2 Zn2'
_chemical_formula_weight 831.72
_chemical_name_systematic
;
?
;
_space_group_IT_number 2
_symmetry_cell_setting triclinic
_symmetry_space_group_name_Hall '-P 1'
_symmetry_space_group_name_H-M 'P -1'
_atom_sites_solution_hydrogens geom
_atom_sites_solution_primary direct
_atom_sites_solution_secondary difmap
_audit_creation_method SHELXL-97
_cell_angle_alpha 69.2140(10)
_cell_angle_beta 82.6750(10)
_cell_angle_gamma 80.1370(10)
_cell_formula_units_Z 1
_cell_length_a 8.4102(2)
_cell_length_b 10.1431(3)
_cell_length_c 13.5329(3)
_cell_measurement_reflns_used 8618
_cell_measurement_temperature 108(2)
_cell_measurement_theta_max 26.98
_cell_measurement_theta_min 2.17
_cell_volume 1060.55(5)
_computing_cell_refinement 'BRUKER D8 KAPPA APEX 2 Vers. 3.0-2009'
_computing_data_collection 'BRUKER D8 KAPPA APEX 2 Vers. 3.0-2009'
_computing_data_reduction 'BRUKER D8 KAPPA APEX 2 Vers. 3.0-2009'
_computing_molecular_graphics 'BRUKER AXS SHELXTL (c) 2008 / Vers. 2008/4'
_computing_publication_material 'BRUKER AXS SHELXTL (c) 2008 / Vers. 2008/4'
_computing_structure_refinement 'BRUKER AXS SHELXTL (c) 2008 / Vers. 2008/4'
_computing_structure_solution 'BRUKER D8 KAPPA APEX 2 Vers. 3.0-2009'
_diffrn_ambient_temperature 108(2)
_diffrn_measured_fraction_theta_full 0.983
_diffrn_measured_fraction_theta_max 0.983
_diffrn_measurement_device_type
;
Bruker D8 KAPPA series II with APEX II area detector system
;
_diffrn_measurement_method
;
Data collection strategy APEX 2/COSMO
;
_diffrn_radiation_monochromator 'Triumph graphite'
_diffrn_radiation_source 'fine-focus sealed tube'
_diffrn_radiation_type MoK\a
_diffrn_radiation_wavelength 0.71073
_diffrn_reflns_av_R_equivalents 0.0225
_diffrn_reflns_av_sigmaI/netI 0.0236
_diffrn_reflns_limit_h_max 8
_diffrn_reflns_limit_h_min -10
_diffrn_reflns_limit_k_max 12
_diffrn_reflns_limit_k_min -12
_diffrn_reflns_limit_l_max 16
_diffrn_reflns_limit_l_min -17
_diffrn_reflns_number 14027
_diffrn_reflns_theta_full 27.00
_diffrn_reflns_theta_max 27.00
_diffrn_reflns_theta_min 1.61
_exptl_absorpt_coefficient_mu 1.172
_exptl_absorpt_correction_T_max 0.75
_exptl_absorpt_correction_T_min 0.67
_exptl_absorpt_correction_type multi-scan
_exptl_absorpt_process_details
;
BRUKER AXS SMART APEX 2 Vers. 3.0-2009
R.H. Blessing, Acta Cryst. (1995) A51 33-38
;
_exptl_crystal_colour colourless
_exptl_crystal_density_diffrn 1.302
_exptl_crystal_density_method 'not measured'
_exptl_crystal_description block
_exptl_crystal_F_000 440
_exptl_crystal_size_max 0.25
_exptl_crystal_size_mid 0.22
_exptl_crystal_size_min 0.17
_refine_diff_density_max 0.383
_refine_diff_density_min -0.256
_refine_diff_density_rms 0.054
_refine_ls_extinction_method none
_refine_ls_goodness_of_fit_ref 1.057
_refine_ls_hydrogen_treatment constr
_refine_ls_matrix_type full
_refine_ls_number_parameters 244
_refine_ls_number_reflns 4555
_refine_ls_number_restraints 0
_refine_ls_restrained_S_all 1.057
_refine_ls_R_factor_all 0.0284
_refine_ls_R_factor_gt 0.0245
_refine_ls_shift/su_max 0.002
_refine_ls_shift/su_mean 0.000
_refine_ls_structure_factor_coef Fsqd
_refine_ls_weighting_details 'calc w=1/[\s^2^(Fo^2^)+(0.0341P)^2^+0.4985P] where P=(Fo^2^+2Fc^2^)/3'
_refine_ls_weighting_scheme calc
_refine_ls_wR_factor_gt 0.0647
_refine_ls_wR_factor_ref 0.0669
_reflns_number_gt 4167
_reflns_number_total 4555
_reflns_threshold_expression >2sigma(I)
_cod_data_source_file C0CC05599A.TXT
_cod_data_source_block mesznoh
_cod_original_sg_symbol_H-M P-1
_cod_database_code 7106033

loop_
_symmetry_equiv_pos_as_xyz
'x, y, z'
'-x, -y, -z'

loop_
_atom_site_label
_atom_site_type_symbol
_atom_site_fract_x
_atom_site_fract_y
_atom_site_fract_z
_atom_site_U_iso_or_equiv
_atom_site_adp_type
_atom_site_occupancy
_atom_site_symmetry_multiplicity
_atom_site_calc_flag
_atom_site_refinement_flags
_atom_site_disorder_assembly
_atom_site_disorder_group
Zn1 Zn 0.40708(2) 0.618214(16) 0.527899(13) 0.01383(6) Uani 1 1 d . . .
N1 N 0.32792(15) 0.65775(13) 0.65864(10) 0.0155(3) Uani 1 1 d . . .
N2 N 0.33502(15) 0.80620(13) 0.42516(10) 0.0151(3) Uani 1 1 d . . .
O1 O 0.36146(13) 0.45756(11) 0.49239(9) 0.0169(2) Uani 1 1 d . . .
H1 H 0.2856 0.4659 0.4520 0.025 Uiso 1 1 d R . .
C1 C 0.29040(18) 0.79269(16) 0.65453(12) 0.0170(3) Uani 1 1 d . . .
C2 C 0.29430(19) 0.91169(16) 0.56151(13) 0.0186(3) Uani 1 1 d . . .
H2 H 0.2907 1.0002 0.5717 0.022 Uiso 1 1 d R . .
C3 C 0.30292(19) 0.91876(15) 0.45578(13) 0.0175(3) Uani 1 1 d . . .
C4 C 0.2358(2) 0.82275(17) 0.75616(13) 0.0261(4) Uani 1 1 d . . .
H4A H 0.1431 0.7727 0.7911 0.039 Uiso 1 1 d R . .
H4B H 0.2041 0.9254 0.7400 0.039 Uiso 1 1 d R . .
H4C H 0.3246 0.7897 0.8033 0.039 Uiso 1 1 d R . .
C5 C 0.2661(2) 1.06533(16) 0.37415(14) 0.0269(4) Uani 1 1 d . . .
H5A H 0.3436 1.0750 0.3122 0.040 Uiso 1 1 d R . .
H5B H 0.2751 1.1378 0.4048 0.040 Uiso 1 1 d R . .
H5C H 0.1561 1.0781 0.3525 0.040 Uiso 1 1 d R . .
C6 C 0.29880(18) 0.54966(15) 0.75966(12) 0.0158(3) Uani 1 1 d . . .
C7 C 0.14813(19) 0.50008(16) 0.78454(13) 0.0189(3) Uani 1 1 d . . .
C8 C 0.1160(2) 0.40461(17) 0.88583(13) 0.0219(3) Uani 1 1 d . . .
H8 H 0.0134 0.3718 0.9037 0.026 Uiso 1 1 d R . .
C9 C 0.2296(2) 0.35606(16) 0.96148(13) 0.0214(3) Uani 1 1 d . . .
C10 C 0.3804(2) 0.40256(17) 0.93258(13) 0.0216(3) Uani 1 1 d . . .
H10 H 0.4601 0.3688 0.9829 0.026 Uiso 1 1 d R . .
C11 C 0.41819(19) 0.49712(16) 0.83201(13) 0.0191(3) Uani 1 1 d . . .
C12 C 0.0237(2) 0.5505(2) 0.70389(15) 0.0288(4) Uani 1 1 d . . .
H12A H -0.0723 0.5030 0.7339 0.043 Uiso 1 1 d R . .
H12B H 0.0687 0.5278 0.6405 0.043 Uiso 1 1 d R . .
H12C H -0.0065 0.6537 0.6848 0.043 Uiso 1 1 d R . .
C13 C 0.1913(2) 0.25527(19) 1.07179(14) 0.0310(4) Uani 1 1 d . . .
H13A H 0.2917 0.1999 1.1022 0.047 Uiso 1 1 d R . .
H13B H 0.1196 0.1906 1.0683 0.047 Uiso 1 1 d R . .
H13C H 0.1375 0.3101 1.1164 0.047 Uiso 1 1 d R . .
C14 C 0.5856(2) 0.5390(2) 0.80222(14) 0.0287(4) Uani 1 1 d . . .
H14A H 0.6485 0.5010 0.8649 0.043 Uiso 1 1 d R . .
H14B H 0.5782 0.6430 0.7746 0.043 Uiso 1 1 d R . .
H14C H 0.6391 0.5004 0.7477 0.043 Uiso 1 1 d R . .
C15 C 0.30747(19) 0.82199(15) 0.31903(12) 0.0162(3) Uani 1 1 d . . .
C16 C 0.43580(19) 0.83862(15) 0.24082(12) 0.0186(3) Uani 1 1 d . . .
C17 C 0.4031(2) 0.85765(16) 0.13817(13) 0.0217(3) Uani 1 1 d . . .
H17 H 0.4886 0.8728 0.0839 0.026 Uiso 1 1 d R . .
C18 C 0.2492(2) 0.85523(17) 0.11226(13) 0.0248(4) Uani 1 1 d . . .
C19 C 0.1257(2) 0.83200(17) 0.19253(13) 0.0235(3) Uani 1 1 d . . .
H19 H 0.0205 0.8278 0.1763 0.028 Uiso 1 1 d R . .
C20 C 0.15234(19) 0.81450(16) 0.29629(13) 0.0193(3) Uani 1 1 d . . .
C21 C 0.6046(2) 0.83471(18) 0.26817(14) 0.0249(4) Uani 1 1 d . . .
H21A H 0.6792 0.8447 0.2049 0.037 Uiso 1 1 d R . .
H21B H 0.6369 0.7437 0.3234 0.037 Uiso 1 1 d R . .
H21C H 0.6078 0.9130 0.2940 0.037 Uiso 1 1 d R . .
C22 C 0.2195(3) 0.8731(2) 0.00065(15) 0.0383(5) Uani 1 1 d . . .
H22A H 0.2098 0.7803 -0.0035 0.057 Uiso 1 1 d R . .
H22B H 0.3102 0.9126 -0.0476 0.057 Uiso 1 1 d R . .
H22C H 0.1192 0.9379 -0.0197 0.057 Uiso 1 1 d R . .
C23 C 0.0179(2) 0.7868(2) 0.38315(14) 0.0279(4) Uani 1 1 d . . .
H23A H -0.0798 0.7782 0.3546 0.042 Uiso 1 1 d R . .
H23B H -0.0044 0.8660 0.4105 0.042 Uiso 1 1 d R . .
H23C H 0.0504 0.6983 0.4406 0.042 Uiso 1 1 d R . .

loop_
_atom_site_aniso_label
_atom_site_aniso_U_11
_atom_site_aniso_U_22
_atom_site_aniso_U_33
_atom_site_aniso_U_23
_atom_site_aniso_U_13
_atom_site_aniso_U_12
Zn1 0.01550(10) 0.01306(9) 0.01262(10) -0.00529(6) -0.00078(6) 0.00067(6)
N1 0.0171(6) 0.0158(6) 0.0133(6) -0.0054(5) 0.0009(5) -0.0022(5)
N2 0.0172(6) 0.0152(6) 0.0124(6) -0.0047(5) -0.0026(5) 0.0005(5)
O1 0.0150(5) 0.0180(5) 0.0204(6) -0.0101(4) -0.0020(4) -0.0009(4)
C1 0.0164(7) 0.0200(7) 0.0170(8) -0.0093(6) 0.0007(6) -0.0036(6)
C2 0.0237(8) 0.0151(7) 0.0192(8) -0.0091(6) -0.0012(6) -0.0013(6)
C3 0.0178(7) 0.0149(7) 0.0187(8) -0.0048(6) -0.0026(6) -0.0001(5)
C4 0.0405(10) 0.0204(8) 0.0191(8) -0.0107(6) 0.0060(7) -0.0063(7)
C5 0.0426(11) 0.0152(7) 0.0202(8) -0.0046(6) -0.0059(7) 0.0027(7)
C6 0.0185(7) 0.0161(7) 0.0137(7) -0.0073(6) 0.0024(6) -0.0022(5)
C7 0.0181(7) 0.0191(7) 0.0201(8) -0.0086(6) 0.0013(6) -0.0017(6)
C8 0.0204(8) 0.0218(7) 0.0236(9) -0.0081(6) 0.0061(6) -0.0076(6)
C9 0.0278(9) 0.0175(7) 0.0176(8) -0.0059(6) 0.0043(6) -0.0044(6)
C10 0.0237(8) 0.0238(8) 0.0162(8) -0.0063(6) -0.0018(6) -0.0009(6)
C11 0.0195(8) 0.0218(7) 0.0169(8) -0.0077(6) 0.0006(6) -0.0040(6)
C12 0.0194(8) 0.0349(9) 0.0290(9) -0.0050(7) -0.0044(7) -0.0068(7)
C13 0.0400(11) 0.0277(9) 0.0208(9) -0.0027(7) 0.0061(8) -0.0105(8)
C14 0.0202(8) 0.0434(10) 0.0200(9) -0.0049(7) -0.0007(7) -0.0108(7)
C15 0.0216(8) 0.0126(6) 0.0137(7) -0.0046(5) -0.0037(6) 0.0015(5)
C16 0.0226(8) 0.0151(7) 0.0172(8) -0.0046(6) -0.0014(6) -0.0026(6)
C17 0.0296(9) 0.0198(7) 0.0143(8) -0.0048(6) 0.0008(6) -0.0036(6)
C18 0.0357(10) 0.0221(8) 0.0170(8) -0.0067(6) -0.0076(7) -0.0012(7)
C19 0.0247(8) 0.0241(8) 0.0226(8) -0.0081(6) -0.0095(7) 0.0007(6)
C20 0.0198(8) 0.0190(7) 0.0188(8) -0.0073(6) -0.0042(6) 0.0019(6)
C21 0.0223(8) 0.0304(8) 0.0214(8) -0.0066(7) 0.0009(7) -0.0088(7)
C22 0.0479(12) 0.0496(12) 0.0191(9) -0.0106(8) -0.0104(8) -0.0072(9)
C23 0.0168(8) 0.0409(10) 0.0260(9) -0.0128(8) -0.0032(7) 0.0005(7)

loop_
_atom_type_symbol
_atom_type_description
_atom_type_scat_dispersion_real
_atom_type_scat_dispersion_imag
_atom_type_scat_source
C C 0.0033 0.0016 'International Tables Vol C Tables 4.2.6.8 and 6.1.1.4'
H H 0.0000 0.0000 'International Tables Vol C Tables 4.2.6.8 and 6.1.1.4'
N N 0.0061 0.0033 'International Tables Vol C Tables 4.2.6.8 and 6.1.1.4'
O O 0.0106 0.0060 'International Tables Vol C Tables 4.2.6.8 and 6.1.1.4'
Zn Zn 0.2839 1.4301 'International Tables Vol C Tables 4.2.6.8 and 6.1.1.4'

loop_
_geom_angle_atom_site_label_1
_geom_angle_atom_site_label_2
_geom_angle_atom_site_label_3
_geom_angle
_geom_angle_site_symmetry_1
_geom_angle_site_symmetry_3
_geom_angle_publ_flag
N1 Zn1 O1 125.34(5) . . ?
N1 Zn1 N2 98.50(5) . . ?
O1 Zn1 N2 114.13(5) . . ?
N1 Zn1 O1 119.62(5) . 2_666 ?
O1 Zn1 O1 85.17(4) . 2_666 ?
N2 Zn1 O1 115.39(5) . 2_666 ?
N1 Zn1 Zn1 136.72(4) . 2_666 ?
O1 Zn1 Zn1 42.94(3) . 2_666 ?
N2 Zn1 Zn1 124.67(4) . 2_666 ?
O1 Zn1 Zn1 42.23(3) 2_666 2_666 ?
C1 N1 C6 116.78(13) . . ?
C1 N1 Zn1 118.99(10) . . ?
C6 N1 Zn1 124.15(10) . . ?
C3 N2 C15 119.18(12) . . ?
C3 N2 Zn1 119.71(10) . . ?
C15 N2 Zn1 121.00(9) . . ?
Zn1 O1 Zn1 94.83(4) . 2_666 ?
N1 C1 C2 124.87(14) . . ?
N1 C1 C4 118.82(14) . . ?
C2 C1 C4 116.30(13) . . ?
C3 C2 C1 129.27(14) . . ?
N2 C3 C2 124.01(14) . . ?
N2 C3 C5 119.52(14) . . ?
C2 C3 C5 116.42(14) . . ?
C11 C6 C7 120.74(14) . . ?
C11 C6 N1 120.35(13) . . ?
C7 C6 N1 118.90(14) . . ?
C8 C7 C6 118.48(15) . . ?
C8 C7 C12 121.04(15) . . ?
C6 C7 C12 120.48(14) . . ?
C9 C8 C7 122.00(15) . . ?
C10 C9 C8 117.97(15) . . ?
C10 C9 C13 120.74(16) . . ?
C8 C9 C13 121.29(15) . . ?
C9 C10 C11 121.98(16) . . ?
C10 C11 C6 118.65(14) . . ?
C10 C11 C14 120.23(15) . . ?
C6 C11 C14 121.12(14) . . ?
C20 C15 C16 120.84(14) . . ?
C20 C15 N2 118.93(14) . . ?
C16 C15 N2 120.18(14) . . ?
C17 C16 C15 118.36(15) . . ?
C17 C16 C21 121.25(15) . . ?
C15 C16 C21 120.39(14) . . ?
C18 C17 C16 122.11(15) . . ?
C19 C18 C17 118.21(15) . . ?
C19 C18 C22 121.29(17) . . ?
C17 C18 C22 120.48(17) . . ?
C18 C19 C20 121.69(16) . . ?
C19 C20 C15 118.65(15) . . ?
C19 C20 C23 121.18(15) . . ?
C15 C20 C23 120.17(15) . . ?

loop_
_geom_bond_atom_site_label_1
_geom_bond_atom_site_label_2
_geom_bond_distance
_geom_bond_site_symmetry_2
_geom_bond_publ_flag
Zn1 N1 1.9612(13) . ?
Zn1 O1 1.9623(10) . ?
Zn1 N2 1.9681(12) . ?
Zn1 O1 1.9890(11) 2_666 ?
Zn1 Zn1 2.9094(3) 2_666 ?
N1 C1 1.3336(19) . ?
N1 C6 1.4400(18) . ?
N2 C3 1.323(2) . ?
N2 C15 1.4320(19) . ?
O1 Zn1 1.9890(10) 2_666 ?
C1 C2 1.403(2) . ?
C1 C4 1.511(2) . ?
C2 C3 1.400(2) . ?
C3 C5 1.513(2) . ?
C6 C11 1.396(2) . ?
C6 C7 1.400(2) . ?
C7 C8 1.394(2) . ?
C7 C12 1.503(2) . ?
C8 C9 1.391(2) . ?
C9 C10 1.389(2) . ?
C9 C13 1.511(2) . ?
C10 C11 1.393(2) . ?
C11 C14 1.505(2) . ?
C15 C20 1.398(2) . ?
C15 C16 1.399(2) . ?
C16 C17 1.390(2) . ?
C16 C21 1.503(2) . ?
C17 C18 1.390(2) . ?
C18 C19 1.389(2) . ?
C18 C22 1.504(2) . ?
C19 C20 1.394(2) . ?
C20 C23 1.508(2) . ?
